data_4065462
loop_
_publ_author_name
'Gonell, Sergio'
'Poyatos, Macarena'
'Mata, Jos\'e A.'
'Peris, Eduardo'

_publ_section_title
;
 A Y-Shaped Tris-N-Heterocyclic Carbene for the Synthesis of
 Simultaneously Chelate-Monodentate Dipalladium Complexes
;
_journal_issue 21
_journal_name_full Organometallics
_journal_page_first 5985
_journal_paper_doi 10.1021/om200820s
_journal_volume 30
_journal_year 2011
_chemical_formula_moiety 'C18 H21 I4 N7 Pd2, 0.5(C4 H10 O)'
_chemical_formula_sum 'C20 H26 I4 N7 O0.5 Pd2'
_chemical_formula_weight 1092.88
_chemical_name_systematic
; 
 ? 
;
_space_group_IT_number 56
_symmetry_cell_setting orthorhombic
_symmetry_Int_Tables_number 56
_symmetry_space_group_name_Hall '-P 2ab 2ac'
_symmetry_space_group_name_H-M 'P c c n'
_atom_sites_solution_hydrogens geom
_atom_sites_solution_primary direct
_atom_sites_solution_secondary difmap
_audit_creation_method SHELXL-97
_cell_angle_alpha 90.00
_cell_angle_beta 90.00
_cell_angle_gamma 90.00
_cell_formula_units_Z 8
_cell_length_a 15.4313(4)
_cell_length_b 20.7211(7)
_cell_length_c 19.7639(5)
_cell_measurement_temperature 293(2)
_cell_volume 6319.6(3)
_computing_structure_refinement 'SHELXL-97 (Sheldrick, 1997)'
_computing_structure_solution 'SHELXS-97 (Sheldrick, 1990)'
_diffrn_ambient_temperature 293(2)
_diffrn_measured_fraction_theta_full 0.951
_diffrn_measured_fraction_theta_max 0.951
_diffrn_radiation_monochromator graphite
_diffrn_radiation_probe x-ray
_diffrn_radiation_source 'fine-focus sealed tube'
_diffrn_radiation_type MoK\a
_diffrn_radiation_wavelength 0.71073
_diffrn_reflns_av_R_equivalents 0.0408
_diffrn_reflns_av_sigmaI/netI 0.0371
_diffrn_reflns_limit_h_max 19
_diffrn_reflns_limit_h_min -18
_diffrn_reflns_limit_k_max 26
_diffrn_reflns_limit_k_min -25
_diffrn_reflns_limit_l_max 23
_diffrn_reflns_limit_l_min -25
_diffrn_reflns_number 30510
_diffrn_reflns_theta_full 27.50
_diffrn_reflns_theta_max 27.50
_diffrn_reflns_theta_min 3.14
_exptl_absorpt_coefficient_mu 5.069
_exptl_absorpt_correction_T_max 0.6056
_exptl_absorpt_correction_T_min 0.4623
_exptl_absorpt_correction_type empirical
_exptl_crystal_colour Orange
_exptl_crystal_density_diffrn 2.297
_exptl_crystal_density_method 'not measured'
_exptl_crystal_description Prism
_exptl_crystal_F_000 4024
_exptl_crystal_size_max 0.18
_exptl_crystal_size_mid 0.16
_exptl_crystal_size_min 0.11
_refine_diff_density_max 2.872
_refine_diff_density_min -1.553
_refine_diff_density_rms 0.182
_refine_ls_extinction_method none
_refine_ls_goodness_of_fit_ref 1.052
_refine_ls_hydrogen_treatment constr
_refine_ls_matrix_type full
_refine_ls_number_parameters 307
_refine_ls_number_reflns 6908
_refine_ls_number_restraints 5
_refine_ls_restrained_S_all 1.066
_refine_ls_R_factor_all 0.0638
_refine_ls_R_factor_gt 0.0428
_refine_ls_shift/su_max 0.027
_refine_ls_shift/su_mean 0.001
_refine_ls_structure_factor_coef Fsqd
_refine_ls_weighting_details 'calc w=1/[\s^2^(Fo^2^)+(0.0548P)^2^+44.2261P] where P=(Fo^2^+2Fc^2^)/3'
_refine_ls_weighting_scheme calc
_refine_ls_wR_factor_gt 0.1104
_refine_ls_wR_factor_ref 0.1279
_reflns_number_gt 5271
_reflns_number_total 6908
_reflns_threshold_expression >2sigma(I)
_cod_data_source_file om200820s_si_002.cif
_cod_data_source_block str1228
_cod_depositor_comments
;
The following automatic conversions were performed:

'_symmetry_cell_setting' value 'Orthorhombic' changed to
'orthorhombic' according to
/home/saulius/struct/CIF-dictionaries/cif_core.dic dictionary named
'cif_core.dic' version 2.4.1 from 2010-06-29.

Automatic conversion script
Id: cif_fix_values 1715 2011-07-08 13:25:40Z adriana 

2021-12-16
Z value and formula fixed to values more according to usual
chemical conventions.                 miguel
;
_cod_original_formula_sum 'C40 H52 I8 N14 Pd4'
_cod_original_formula_weight 2185.76
_cod_original_formula_moiety '2(C18 H21 I4 N7 Pd2), C4 H10 O'
_cod_original_formula_units_Z 4
_cod_original_sg_symbol_H-M Pccn
_cod_database_code 4065462

loop_
_symmetry_equiv_pos_as_xyz
'x, y, z'
'-x+1/2, -y+1/2, z'
'-x, y+1/2, -z+1/2'
'x+1/2, -y, -z+1/2'
'-x, -y, -z'
'x-1/2, y-1/2, -z'
'x, -y-1/2, z-1/2'
'-x-1/2, y, z-1/2'

loop_
_atom_site_label
_atom_site_type_symbol
_atom_site_fract_x
_atom_site_fract_y
_atom_site_fract_z
_atom_site_U_iso_or_equiv
_atom_site_adp_type
_atom_site_occupancy
_atom_site_symmetry_multiplicity
_atom_site_calc_flag
_atom_site_refinement_flags
Pd1 Pd 1.01688(4) 0.56418(3) 0.35501(3) 0.03246(15) Uani 1 1 d .
I1 I 1.15859(4) 0.63417(3) 0.37054(4) 0.0613(2) Uani 1 1 d .
N1 N 0.8965(4) 0.5575(3) 0.1534(3) 0.0288(13) Uani 1 1 d .
C1 C 0.9246(5) 0.6114(4) 0.1212(3) 0.0306(15) Uani 1 1 d .
Pd2 Pd 0.94858(4) 0.62001(3) 0.02424(3) 0.02973(14) Uani 1 1 d .
I2 I 1.10161(4) 0.45414(3) 0.37225(3) 0.04766(16) Uani 1 1 d .
N2 N 0.9340(4) 0.6574(3) 0.1690(3) 0.0305(13) Uani 1 1 d .
C2 C 0.8878(5) 0.5707(3) 0.2213(3) 0.0298(15) Uani 1 1 d .
I3 I 1.10823(4) 0.59245(3) 0.05242(3) 0.04873(17) Uani 1 1 d .
N3 N 0.8633(4) 0.5254(3) 0.2706(3) 0.0317(13) Uani 1 1 d .
C3 C 0.9100(5) 0.6325(4) 0.2309(3) 0.0321(16) Uani 1 1 d .
I4 I 0.78506(4) 0.64450(3) 0.00829(3) 0.05493(19) Uani 1 1 d .
N4 N 0.8559(4) 0.4794(4) 0.3674(3) 0.0404(16) Uani 1 1 d .
C4 C 0.9063(5) 0.5193(4) 0.3317(3) 0.0327(16) Uani 1 1 d .
N5 N 0.9103(4) 0.6674(3) 0.2916(3) 0.0330(13) Uani 1 1 d .
C5 C 0.7885(5) 0.4888(4) 0.2697(4) 0.0411(19) Uani 1 1 d .
H5 H 0.7487 0.4853 0.2346 0.049 Uiso 1 1 calc R
N6 N 0.9241(4) 0.6852(3) 0.3975(3) 0.0356(14) Uani 1 1 d .
C6 C 0.7852(6) 0.4595(5) 0.3300(4) 0.049(2) Uani 1 1 d .
H6 H 0.7426 0.4308 0.3442 0.059 Uiso 1 1 calc R
N7 N 0.9762(4) 0.6280(3) -0.0798(3) 0.0357(14) Uani 1 1 d .
C7 C 0.9484(5) 0.6443(4) 0.3487(3) 0.0317(16) Uani 1 1 d .
C8 C 0.8610(5) 0.7223(4) 0.3055(4) 0.0375(17) Uani 1 1 d .
H8 H 0.8281 0.7463 0.2751 0.045 Uiso 1 1 calc R
C9 C 0.8711(5) 0.7332(4) 0.3719(4) 0.0400(18) Uani 1 1 d .
H9 H 0.8468 0.7670 0.3964 0.048 Uiso 1 1 calc R
C10 C 0.8722(5) 0.4980(4) 0.1187(4) 0.0361(17) Uani 1 1 d .
H10A H 0.8116 0.4993 0.1075 0.054 Uiso 1 1 calc R
H10B H 0.8832 0.4617 0.1477 0.054 Uiso 1 1 calc R
H10C H 0.9056 0.4937 0.0780 0.054 Uiso 1 1 calc R
C11 C 0.9678(6) 0.7217(4) 0.1564(4) 0.050(2) Uani 1 1 d .
H11A H 1.0105 0.7197 0.1211 0.075 Uiso 1 1 calc R
H11B H 0.9939 0.7382 0.1969 0.075 Uiso 1 1 calc R
H11C H 0.9214 0.7496 0.1427 0.075 Uiso 1 1 calc R
C12 C 0.8720(7) 0.4613(5) 0.4376(4) 0.055(2) Uani 1 1 d .
H12A H 0.8891 0.4168 0.4396 0.083 Uiso 1 1 calc R
H12B H 0.8201 0.4675 0.4636 0.083 Uiso 1 1 calc R
H12C H 0.9175 0.4878 0.4558 0.083 Uiso 1 1 calc R
C13 C 0.9487(6) 0.6804(4) 0.4690(4) 0.045(2) Uani 1 1 d .
H13A H 0.9342 0.6382 0.4857 0.067 Uiso 1 1 calc R
H13B H 0.9180 0.7124 0.4947 0.067 Uiso 1 1 calc R
H13C H 1.0099 0.6873 0.4735 0.067 Uiso 1 1 calc R
C14 C 0.9321(6) 0.5920(5) -0.1238(4) 0.050(2) Uani 1 1 d .
H14 H 0.8884 0.5652 -0.1076 0.060 Uiso 1 1 calc R
C15 C 0.9485(7) 0.5927(5) -0.1926(5) 0.063(3) Uani 1 1 d .
H15 H 0.9176 0.5661 -0.2219 0.075 Uiso 1 1 calc R
C16 C 1.0117(7) 0.6337(5) -0.2168(4) 0.061(3) Uani 1 1 d .
H16 H 1.0232 0.6361 -0.2630 0.073 Uiso 1 1 calc R
C17 C 1.0574(7) 0.6707(5) -0.1718(5) 0.055(2) Uani 1 1 d .
H17 H 1.1010 0.6981 -0.1870 0.066 Uiso 1 1 calc R
C18 C 1.0380(6) 0.6671(4) -0.1037(4) 0.0442(19) Uani 1 1 d .
H18 H 1.0690 0.6926 -0.0734 0.053 Uiso 1 1 calc R
O19 O 1.2500 0.7500 0.0081(10) 0.161(7) Uani 1 2 d SDU
C19 C 1.1654(17) 0.7966(10) 0.1468(14) 0.40(3) Uani 1 1 d DU
H19A H 1.1791 0.7587 0.1727 0.597 Uiso 1 1 calc R
H19B H 1.1056 0.8077 0.1537 0.597 Uiso 1 1 calc R
H19C H 1.2015 0.8317 0.1612 0.597 Uiso 1 1 calc R
C20 C 1.1827(16) 0.7818(9) 0.0641(12) 0.220(12) Uani 1 1 d DU
H20A H 1.1294 0.7596 0.0524 0.265 Uiso 1 1 calc R
H20B H 1.1754 0.8248 0.0455 0.265 Uiso 1 1 calc R

loop_
_atom_site_aniso_label
_atom_site_aniso_U_11
_atom_site_aniso_U_22
_atom_site_aniso_U_33
_atom_site_aniso_U_23
_atom_site_aniso_U_13
_atom_site_aniso_U_12
Pd1 0.0297(3) 0.0417(3) 0.0260(3) -0.0009(2) -0.0012(2) 0.0009(2)
I1 0.0365(3) 0.0659(4) 0.0815(5) -0.0144(3) -0.0019(3) -0.0088(3)
N1 0.030(3) 0.035(3) 0.021(3) 0.001(2) 0.000(2) 0.003(2)
C1 0.036(4) 0.033(4) 0.023(3) 0.003(3) 0.001(3) 0.003(3)
Pd2 0.0291(3) 0.0374(3) 0.0227(3) 0.0025(2) 0.0014(2) 0.0024(2)
I2 0.0500(3) 0.0552(4) 0.0378(3) 0.0023(2) -0.0060(2) 0.0132(3)
N2 0.034(3) 0.036(3) 0.021(3) -0.001(2) 0.003(3) 0.000(3)
C2 0.031(4) 0.035(4) 0.023(3) 0.002(3) 0.001(3) 0.003(3)
I3 0.0335(3) 0.0739(4) 0.0388(3) -0.0031(3) -0.0060(2) 0.0104(3)
N3 0.029(3) 0.040(3) 0.026(3) 0.002(3) 0.000(3) -0.004(3)
C3 0.033(4) 0.039(4) 0.024(3) 0.002(3) 0.001(3) 0.004(3)
I4 0.0305(3) 0.0800(5) 0.0544(3) 0.0319(3) 0.0057(3) 0.0086(3)
N4 0.038(4) 0.053(4) 0.030(3) 0.004(3) 0.007(3) -0.008(3)
C4 0.033(4) 0.040(4) 0.025(3) 0.004(3) 0.003(3) 0.004(3)
N5 0.038(3) 0.035(3) 0.026(3) -0.001(3) 0.003(3) 0.004(3)
C5 0.034(4) 0.052(5) 0.037(4) 0.003(4) 0.000(3) -0.014(3)
N6 0.033(3) 0.045(4) 0.029(3) -0.008(3) 0.003(3) -0.002(3)
C6 0.043(5) 0.067(6) 0.038(4) 0.002(4) 0.006(4) -0.020(4)
N7 0.039(4) 0.044(4) 0.023(3) 0.002(3) 0.001(3) 0.002(3)
C7 0.033(4) 0.039(4) 0.023(3) -0.006(3) 0.005(3) 0.000(3)
C8 0.035(4) 0.041(4) 0.037(4) -0.004(3) 0.001(3) 0.004(3)
C9 0.040(4) 0.042(5) 0.038(4) -0.012(3) 0.006(4) -0.001(3)
C10 0.041(4) 0.037(4) 0.030(4) -0.006(3) 0.002(3) 0.000(3)
C11 0.062(6) 0.047(5) 0.040(4) 0.000(4) 0.011(4) -0.003(4)
C12 0.062(6) 0.072(7) 0.032(4) 0.019(4) 0.004(4) -0.005(5)
C13 0.051(5) 0.059(5) 0.025(4) -0.007(4) 0.002(4) -0.002(4)
C14 0.057(6) 0.062(6) 0.032(4) 0.001(4) -0.005(4) -0.013(4)
C15 0.081(7) 0.072(7) 0.036(5) -0.006(5) -0.006(5) -0.009(6)
C16 0.081(7) 0.073(7) 0.028(4) 0.008(4) 0.007(5) 0.016(6)
C17 0.061(6) 0.055(6) 0.049(5) 0.010(5) 0.010(5) 0.004(5)
C18 0.044(5) 0.049(5) 0.040(4) 0.006(4) 0.007(4) 0.000(4)
O19 0.174(18) 0.18(2) 0.126(14) 0.000 0.000 -0.070(15)
C19 0.41(4) 0.17(2) 0.61(4) -0.23(3) 0.47(4) -0.22(2)
C20 0.20(3) 0.088(14) 0.37(3) 0.064(18) 0.09(2) -0.016(14)

loop_
_atom_type_symbol
_atom_type_description
_atom_type_scat_dispersion_real
_atom_type_scat_dispersion_imag
_atom_type_scat_source
C C 0.0033 0.0016 'International Tables Vol C Tables 4.2.6.8 and 6.1.1.4'
H H 0.0000 0.0000 'International Tables Vol C Tables 4.2.6.8 and 6.1.1.4'
N N 0.0061 0.0033 'International Tables Vol C Tables 4.2.6.8 and 6.1.1.4'
Pd Pd -0.9988 1.0072 'International Tables Vol C Tables 4.2.6.8 and 6.1.1.4'
I I -0.4742 1.8119 'International Tables Vol C Tables 4.2.6.8 and 6.1.1.4'
O O 0.0106 0.0060 'International Tables Vol C Tables 4.2.6.8 and 6.1.1.4'

loop_
_geom_angle_atom_site_label_1
_geom_angle_atom_site_label_2
_geom_angle_atom_site_label_3
_geom_angle
_geom_angle_site_symmetry_3
C7 Pd1 C4 85.4(3) .
C7 Pd1 I1 89.3(2) .
C4 Pd1 I1 171.7(2) .
C7 Pd1 I2 175.4(2) .
C4 Pd1 I2 92.9(2) .
I1 Pd1 I2 92.81(3) .
C1 N1 C2 109.0(6) .
C1 N1 C10 123.8(6) .
C2 N1 C10 127.0(6) .
N2 C1 N1 106.7(6) .
N2 C1 Pd2 126.8(5) .
N1 C1 Pd2 126.5(5) .
C1 Pd2 N7 178.9(3) .
C1 Pd2 I3 87.1(2) .
N7 Pd2 I3 92.00(18) .
C1 Pd2 I4 87.3(2) .
N7 Pd2 I4 93.60(18) .
I3 Pd2 I4 174.31(3) .
C1 N2 C3 109.1(6) .
C1 N2 C11 124.4(6) .
C3 N2 C11 126.4(6) .
C3 C2 N1 107.6(6) .
C3 C2 N3 127.7(7) .
N1 C2 N3 124.6(6) .
C5 N3 C4 111.2(6) .
C5 N3 C2 125.6(6) .
C4 N3 C2 122.5(6) .
C2 C3 N2 107.6(6) .
C2 C3 N5 128.0(7) .
N2 C3 N5 124.3(7) .
C4 N4 C6 111.1(6) .
C4 N4 C12 124.3(7) .
C6 N4 C12 124.6(7) .
N4 C4 N3 103.8(6) .
N4 C4 Pd1 131.5(5) .
N3 C4 Pd1 124.7(5) .
C7 N5 C8 111.0(6) .
C7 N5 C3 122.0(6) .
C8 N5 C3 126.0(6) .
C6 C5 N3 105.6(7) .
C7 N6 C9 111.0(6) .
C7 N6 C13 125.3(7) .
C9 N6 C13 123.7(6) .
C5 C6 N4 108.1(7) .
C14 N7 C18 118.2(7) .
C14 N7 Pd2 119.3(6) .
C18 N7 Pd2 122.5(5) .
N6 C7 N5 104.7(6) .
N6 C7 Pd1 129.7(6) .
N5 C7 Pd1 125.5(5) .
C9 C8 N5 105.5(7) .
C8 C9 N6 107.8(7) .
N7 C14 C15 122.8(9) .
C16 C15 C14 118.5(9) .
C17 C16 C15 118.9(8) .
C16 C17 C18 119.4(9) .
N7 C18 C17 122.2(9) .
C20 O19 C20 96(2) 2_765
O19 C20 C19 145(2) .

loop_
_geom_bond_atom_site_label_1
_geom_bond_atom_site_label_2
_geom_bond_distance
_geom_bond_site_symmetry_2
Pd1 C7 1.972(8) .
Pd1 C4 1.997(8) .
Pd1 I1 2.6418(8) .
Pd1 I2 2.6504(8) .
N1 C1 1.356(9) .
N1 C2 1.377(9) .
N1 C10 1.462(9) .
C1 N2 1.351(9) .
C1 Pd2 1.960(7) .
Pd2 N7 2.106(6) .
Pd2 I3 2.5895(8) .
Pd2 I4 2.5931(8) .
N2 C3 1.378(9) .
N2 C11 1.452(10) .
C2 C3 1.337(10) .
C2 N3 1.405(9) .
N3 C5 1.381(9) .
N3 C4 1.383(9) .
C3 N5 1.401(9) .
N4 C4 1.337(10) .
N4 C6 1.382(11) .
N4 C12 1.458(10) .
N5 C7 1.361(9) .
N5 C8 1.396(10) .
C5 C6 1.337(12) .
N6 C7 1.337(9) .
N6 C9 1.382(11) .
N6 C13 1.468(9) .
N7 C14 1.333(11) .
N7 C18 1.337(10) .
C8 C9 1.340(11) .
C14 C15 1.383(12) .
C15 C16 1.379(15) .
C16 C17 1.370(14) .
C17 C18 1.382(12) .
O19 C20 1.656(16) .
O19 C20 1.656(16) 2_765
C19 C20 1.685(18) .
